data_1570292
loop_
_publ_author_name
'Kalita, Kalyan Jyoti'
'Mondal, Saikat'
'Reddy, C. Malla'
'Vijayaraghavan, Ratheesh K.'

_publ_section_title
;
 Thermally activated delayed fluorescence in a mechanically soft
 charge-transfer complex: role of the locally excited state.
;
_journal_issue 47
_journal_name_full 'Chemical science'
_journal_page_first 13870
_journal_page_last 13878
_journal_paper_doi 10.1039/d3sc03267a
_journal_volume 14
_journal_year 2023
_chemical_formula_moiety 'C8 F4 N2, C20 H25 N'
_chemical_formula_sum 'C28 H25 F4 N3'
_chemical_formula_weight 479.51
_space_group_crystal_system triclinic
_space_group_IT_number 2
_space_group_name_Hall '-P 1'
_space_group_name_H-M_alt 'P -1'
_atom_sites_solution_hydrogens geom
_atom_sites_solution_primary dual
_audit_creation_date 2023-04-07
_audit_creation_method
;
Olex2 1.3
(compiled 2020.11.12 svn.r5f609507 for OlexSys, GUI svn.r6408)
;
_audit_update_record
;
2023-05-04 deposited with the CCDC.	2023-11-06 downloaded from the CCDC.
;
_cell_angle_alpha 70.393(4)
_cell_angle_beta 86.036(4)
_cell_angle_gamma 79.883(4)
_cell_formula_units_Z 2
_cell_length_a 6.7353(3)
_cell_length_b 11.3696(5)
_cell_length_c 16.8733(8)
_cell_measurement_reflns_used 4354
_cell_measurement_temperature 100.00(10)
_cell_measurement_theta_max 67.7320
_cell_measurement_theta_min 2.7710
_cell_volume 1198.20(10)
_computing_cell_refinement 'CrysAlisPro 1.171.40.53 (Rigaku OD, 2019)'
_computing_data_collection 'CrysAlisPro 1.171.40.53 (Rigaku OD, 2019)'
_computing_data_reduction 'CrysAlisPro 1.171.40.53 (Rigaku OD, 2019)'
_computing_molecular_graphics 'Olex2 1.3 (Dolomanov et al., 2009)'
_computing_publication_material 'Olex2 1.3 (Dolomanov et al., 2009)'
_computing_structure_refinement 'SHELXL 2018/3 (Sheldrick, 2015)'
_computing_structure_solution 'SHELXT 2014/4 (Sheldrick, 2014)'
_diffrn_ambient_environment N~2~
_diffrn_ambient_temperature 100.00(10)
_diffrn_detector 'CCD plate'
_diffrn_detector_area_resol_mean 10.0000
_diffrn_detector_type HyPix3000
_diffrn_measured_fraction_theta_full 0.984
_diffrn_measured_fraction_theta_max 0.977
_diffrn_measurement_details
;
List of Runs (angles in degrees, time in seconds):

  # Type    Start    End  Width  t~exp~   \w     \q     \k     \f   Frames
#--------------------------------------------------------------------------
  1  \w    -23.00  29.00   0.50    0.35    --  -41.33  21.00 -30.00  104
  2  \w    -21.00  19.00   0.50    0.35    --  -41.33  21.00  30.00   80
  3  \w     -9.00  29.00   0.50    0.35    --  -41.33  11.00 120.00   76
  4  \w    -24.00  32.00   0.50    0.35    --  -41.33  11.00  90.00  112
  5  \w    -26.00   3.00   0.50    0.35    --  -41.33  21.00   0.00   58
  6  \w    -47.00 -22.00   0.50    1.42    --  -82.50  42.00 -90.00   50
  7  \w    -27.00  26.00   0.50    0.35    --  -41.33  21.00-150.00  106
  8  \w    -45.00 -15.00   0.50    1.42    --  -82.50  42.00-180.00   60
  9  \w    -68.00 -27.00   0.50    0.35    --  -41.33 128.00-164.00   82
 10  \w    -45.00 -17.00   0.50    1.42    --  -82.50  42.00  30.00   56
 11  \w    -45.00 -16.00   0.50    1.42    --  -82.50  42.00  90.00   58
 12  \w    -57.00 -21.00   0.50    1.42    --  -82.50  50.00  60.00   72
 13  \w    -87.00 -40.00   0.50    0.35    --  -41.33 142.00   6.00   94
 14  \w    -84.00 -31.00   0.50    1.42    --  -82.50 117.00 120.00  106
 15  \w    -17.00  14.00   0.50    0.35    --   41.33 -43.00-120.00   62
 16  \w     23.00  48.00   0.50    0.35    --   41.33 -43.00-120.00   50
 17  \w     83.00 163.00   0.50    1.42    --   96.67  33.00 -30.00  160
 18  \w    107.00 140.00   0.50    1.42    --   96.67  96.00-120.00   66
 19  \w    130.00 163.00   0.50    1.42    --   96.67  96.00-180.00   66
 20  \w    134.00 162.00   0.50    1.42    --   96.67 145.00-120.00   56
 21  \w    111.00 164.00   0.50    1.42    --   96.67 117.00 -30.00  106
 22  \w     99.00 129.00   0.50    1.42    --   96.67 117.00-120.00   60
 23  \w     87.00 113.00   0.50    1.42    --   96.67 145.00-120.00   52
 24  \w     95.00 123.00   0.50    1.42    --   96.67 142.00   6.00   56
 25  \w     84.00 164.00   0.50    1.42    --   96.67  59.00  60.00  160
 26  \w    101.00 156.00   0.50    1.42    --   96.67  33.00  30.00  110
 27  \w     90.00 163.00   0.50    1.42    --   96.67  50.00   0.00  146
 28  \w     80.00 105.00   0.50    0.35    --   41.33  54.00-150.00   50
 29  \w     83.00 135.00   0.50    1.42    --   96.67  33.00-180.00  104
 30  \w     72.00 101.00   0.50    1.42    --   96.67 -77.00 -30.00   58
 31  \w     84.00 109.00   0.50    1.42    --   96.67-117.00  30.00   50
 32  \w     84.00 109.00   0.50    1.42    --   96.67-142.00 -49.00   50
 33  \w     83.00 108.00   0.50    1.42    --   96.67-117.00-150.00   50
 34  \w     72.00  98.00   0.50    0.35    --   41.33-142.00 -49.00   52
 35  \w     46.00  81.00   0.50    1.42    --   96.67 -68.00 -90.00   70
 36  \w     37.00  68.00   0.50    1.42    --   96.67 -77.00 -30.00   62
 37  \w     34.00 108.00   0.50    1.42    --   96.67-117.00 -90.00  148
 38  \w     35.00  82.00   0.50    1.42    --   96.67 -68.00   0.00   94
 39  \w     30.00  55.00   0.50    1.42    --   96.67 -50.00   0.00   50
 40  \w     31.00  57.00   0.50    1.42    --   96.67 -50.00  60.00   52
 41  \w     32.00  57.00   0.50    1.42    --   96.67 -50.00  90.00   50
 42  \w     53.00  92.00   0.50    1.42    --   96.67 -77.00 120.00   78
 43  \w     71.00  97.00   0.50    1.42    --   96.67-128.00 121.00   52
 44  \w     39.00  64.00   0.50    0.35    --   41.33-128.00 121.00   50
 45  \w     35.00  67.00   0.50    1.42    --   96.67 -59.00 150.00   64
 46  \w     30.00  55.00   0.50    1.42    --   96.67 -50.00 150.00   50
 47  \w     31.00  56.00   0.50    1.42    --   96.67 -50.00 120.00   50
 48  \w     29.00  67.00   0.50    1.42    --   96.67 -59.00  60.00   76
 49  \w     32.00  58.00   0.50    1.42    --   96.67-117.00  30.00   52
 50  \w     30.00  55.00   0.50    1.42    --   96.67 -50.00 -60.00   50
 51  \w     28.00 114.00   0.50    1.42    --   96.67 -87.00 -90.00  172
 52  \w     32.00  57.00   0.50    1.42    --   96.67 -50.00-120.00   50
 53  \w     31.00  56.00   0.50    1.42    --   96.67 -50.00 -90.00   50
 54  \w     30.00  55.00   0.50    1.42    --   96.67 -50.00-180.00   50
 55  \w     22.00  48.00   0.50    0.35    --   41.33  54.00-150.00   52
 56  \w    -33.00  -8.00   0.50    0.35    --   41.33 -11.00 -30.00   50
 57  \w     73.00  99.00   0.50    0.35    --   41.33  77.00 150.00   52
 58  \w     37.00  62.00   0.50    0.35    --   41.33  77.00 150.00   50
 59  \w    -97.00 -71.00   0.50    0.35    --  -41.33-142.00 -49.00   52
 60  \w   -111.00 -85.00   0.50    1.42    --  -82.50-142.00 -49.00   52
 61  \w   -107.00 -82.00   0.50    1.42    --  -82.50-128.00 121.00   50
 62  \w   -151.00 -74.00   0.50    1.42    --  -82.50  -8.00 120.00  154
 63  \w    -76.00 -51.00   0.50    1.42    --  -82.50 128.00-164.00   50
;
_diffrn_measurement_device 'four-circle diffractometer'
_diffrn_measurement_device_type 'XtaLAB Synergy, Dualflex, HyPix3000'
_diffrn_measurement_method '\w scans'
_diffrn_orient_matrix_type 'CrysAlisPro convention (1999,Acta A55,543-557)'
_diffrn_orient_matrix_UB_11 -0.0121359000
_diffrn_orient_matrix_UB_12 0.0064255000
_diffrn_orient_matrix_UB_13 0.0899902000
_diffrn_orient_matrix_UB_21 -0.0527270000
_diffrn_orient_matrix_UB_22 0.1453075000
_diffrn_orient_matrix_UB_23 -0.0356812000
_diffrn_orient_matrix_UB_31 -0.2259610000
_diffrn_orient_matrix_UB_32 -0.0099299000
_diffrn_orient_matrix_UB_33 0.0045920000
_diffrn_radiation_monochromator mirror
_diffrn_radiation_probe x-ray
_diffrn_radiation_type 'Cu K\a'
_diffrn_radiation_wavelength 1.54184
_diffrn_reflns_av_R_equivalents 0.0420
_diffrn_reflns_av_unetI/netI 0.0528
_diffrn_reflns_Laue_measured_fraction_full 0.984
_diffrn_reflns_Laue_measured_fraction_max 0.977
_diffrn_reflns_limit_h_max 5
_diffrn_reflns_limit_h_min -7
_diffrn_reflns_limit_k_max 13
_diffrn_reflns_limit_k_min -13
_diffrn_reflns_limit_l_max 20
_diffrn_reflns_limit_l_min -20
_diffrn_reflns_number 10240
_diffrn_reflns_point_group_measured_fraction_full 0.984
_diffrn_reflns_point_group_measured_fraction_max 0.977
_diffrn_reflns_theta_full 67.684
_diffrn_reflns_theta_max 68.214
_diffrn_reflns_theta_min 2.780
_diffrn_source 'micro-focus sealed X-ray tube'
_diffrn_source_type 'PhotonJet (Cu) X-ray Source'
_exptl_absorpt_coefficient_mu 0.842
_exptl_absorpt_correction_T_max 1.00000
_exptl_absorpt_correction_T_min 0.83677
_exptl_absorpt_correction_type multi-scan
_exptl_absorpt_process_details
;
CrysAlisPro 1.171.40.53 (Rigaku Oxford Diffraction, 2019)
Empirical absorption correction using spherical harmonics,
 implemented in SCALE3 ABSPACK scaling algorithm.
;
_exptl_crystal_colour 'clear yellowish yellow'
_exptl_crystal_colour_lustre clear
_exptl_crystal_colour_modifier yellowish
_exptl_crystal_colour_primary yellow
_exptl_crystal_density_diffrn 1.329
_exptl_crystal_description needle
_exptl_crystal_F_000 500
_exptl_crystal_size_max 0.7
_exptl_crystal_size_mid 0.12
_exptl_crystal_size_min 0.1
_refine_diff_density_max 0.280
_refine_diff_density_min -0.426
_refine_diff_density_rms 0.065
_refine_ls_extinction_method none
_refine_ls_goodness_of_fit_ref 1.034
_refine_ls_hydrogen_treatment constr
_refine_ls_matrix_type full
_refine_ls_number_parameters 322
_refine_ls_number_reflns 4280
_refine_ls_number_restraints 0
_refine_ls_restrained_S_all 1.034
_refine_ls_R_factor_all 0.0571
_refine_ls_R_factor_gt 0.0493
_refine_ls_shift/su_max 0.000
_refine_ls_shift/su_mean 0.000
_refine_ls_structure_factor_coef Fsqd
_refine_ls_weighting_details 'w=1/[\s^2^(Fo^2^)+(0.0906P)^2^+0.1254P] where P=(Fo^2^+2Fc^2^)/3'
_refine_ls_weighting_scheme calc
_refine_ls_wR_factor_gt 0.1331
_refine_ls_wR_factor_ref 0.1413
_reflns_Friedel_coverage 0.000
_reflns_number_gt 3567
_reflns_number_total 4280
_reflns_threshold_expression 'I > 2\s(I)'
_cod_data_source_file d3sc03267a4.cif
_cod_data_source_block kjkj_dtdc_1
_cod_depositor_comments 'Adding full bibliography for 1570291--1570296.cif.'
_cod_database_code 1570292
_shelx_shelxl_version_number 2018/3
_chemical_oxdiff_formula 'C H N F'
_chemical_oxdiff_usercomment @100K
_shelx_space_group_comment
;
The symmetry employed for this shelxl refinement is uniquely defined
by the following loop, which should always be used as a source of
symmetry information in preference to the above space-group names.
They are only intended as comments.
;
_shelx_estimated_absorpt_t_max 0.921
_shelx_estimated_absorpt_t_min 0.590
_reflns_odcompleteness_completeness 99.01
_reflns_odcompleteness_iscentric 1
_reflns_odcompleteness_theta 66.97
_olex2_refinement_description
;
1. Fixed Uiso
 At 1.2 times of:
  All C(H) groups, All N(H) groups
 At 1.5 times of:
  All C(H,H,H) groups
2.a Aromatic/amide H refined with riding coordinates:
 N005(H005), C008(H008), C009(H009), C00B(H00B), C00J(H00J), C00L(H00L),
 C00M(H00M)
2.b Idealised Me refined as rotating group:
 C00T(H00A,H00C,H00D), C00U(H00E,H00F,H00G), C00W(H00H,H00I,H00K), C00X(H00N,
 H00O,H00P), C00Y(H00Q,H00R,H00S), C00Z(H00T,H00U,H00V)
;
_olex2_submission_special_instructions 'No special instructions were received'
_oxdiff_exptl_absorpt_empirical_details
;
Empirical correction (ABSPACK) includes:
- Absorption correction using spherical harmonics
- Frame scaling
;
_oxdiff_exptl_absorpt_empirical_full_max 1.576
_oxdiff_exptl_absorpt_empirical_full_min 0.656

loop_
_space_group_symop_operation_xyz
'x, y, z'
'-x, -y, -z'

loop_
_atom_site_label
_atom_site_type_symbol
_atom_site_fract_x
_atom_site_fract_y
_atom_site_fract_z
_atom_site_U_iso_or_equiv
_atom_site_adp_type
_atom_site_occupancy
_atom_site_site_symmetry_order
_atom_site_calc_flag
_atom_site_refinement_flags_posn
_atom_site_refinement_flags_adp
_atom_site_refinement_flags_occupancy
_atom_site_disorder_assembly
_atom_site_disorder_group
F001 F 0.80337(14) 0.34681(9) 0.76763(6) 0.0288(2) Uani 1 1 d . . . . .
F002 F 1.01535(15) 0.22053(10) 0.53219(6) 0.0312(3) Uani 1 1 d . . . . .
F003 F 0.92624(14) 0.10798(10) 0.87066(6) 0.0320(3) Uani 1 1 d . . . . .
F004 F 1.14398(14) -0.01715(9) 0.63500(7) 0.0318(3) Uani 1 1 d . . . . .
N005 N 0.54512(19) 0.72569(12) 0.39974(8) 0.0217(3) Uani 1 1 d . . . . .
H005 H 0.557252 0.667917 0.450012 0.026 Uiso 1 1 calc R U . . .
N006 N 0.7668(2) 0.50977(14) 0.54740(9) 0.0324(4) Uani 1 1 d . . . . .
C007 C 0.4692(2) 0.85349(15) 0.38250(10) 0.0205(3) Uani 1 1 d . . . . .
C008 C 0.4097(2) 1.04635(15) 0.26205(10) 0.0205(3) Uani 1 1 d . . . . .
H008 H 0.413923 1.088276 0.203010 0.025 Uiso 1 1 calc R U . . .
C009 C 0.3295(2) 1.04823(15) 0.40293(10) 0.0232(3) Uani 1 1 d . . . . .
H009 H 0.276129 1.094068 0.439566 0.028 Uiso 1 1 calc R U . . .
N00A N 1.1609(2) -0.18566(16) 0.85321(11) 0.0424(4) Uani 1 1 d . . . . .
C00B C 0.5890(2) 0.82155(15) 0.17399(10) 0.0215(3) Uani 1 1 d . . . . .
H00B H 0.559171 0.898941 0.128936 0.026 Uiso 1 1 calc R U . . .
C00C C 0.5544(2) 0.81915(15) 0.25734(10) 0.0199(3) Uani 1 1 d . . . . .
C00D C 0.9948(2) 0.19293(16) 0.61548(10) 0.0249(4) Uani 1 1 d . . . . .
C00E C 0.4731(2) 0.91552(15) 0.29498(10) 0.0197(3) Uani 1 1 d . . . . .
C00F C 0.3405(2) 1.11506(15) 0.31571(10) 0.0210(3) Uani 1 1 d . . . . .
C00G C 0.8868(2) 0.25734(16) 0.73512(10) 0.0242(3) Uani 1 1 d . . . . .
C00H C 0.5985(2) 0.70490(15) 0.32401(10) 0.0209(3) Uani 1 1 d . . . . .
C00I C 0.9069(2) 0.28755(15) 0.64835(10) 0.0233(3) Uani 1 1 d . . . . .
C00J C 0.7111(2) 0.59757(15) 0.22612(10) 0.0240(4) Uani 1 1 d . . . . .
H00J H 0.765277 0.521643 0.214969 0.029 Uiso 1 1 calc R U . . .
C00K C 0.6673(2) 0.71001(15) 0.15723(10) 0.0221(3) Uani 1 1 d . . . . .
C00L C 0.3928(2) 0.91940(15) 0.43724(10) 0.0226(3) Uani 1 1 d . . . . .
H00L H 0.384568 0.877163 0.496123 0.027 Uiso 1 1 calc R U . . .
C00M C 0.6794(2) 0.59214(15) 0.30896(10) 0.0229(3) Uani 1 1 d . . . . .
H00M H 0.711315 0.514892 0.353945 0.027 Uiso 1 1 calc R U . . .
C00N C 1.0601(2) 0.07201(16) 0.66770(11) 0.0257(4) Uani 1 1 d . . . . .
C00O C 0.2876(2) 1.25996(15) 0.28452(10) 0.0235(4) Uani 1 1 d . . . . .
C00P C 0.7016(2) 0.70458(16) 0.06761(10) 0.0263(4) Uani 1 1 d . . . . .
C00Q C 1.0380(2) 0.04169(16) 0.75449(11) 0.0252(4) Uani 1 1 d . . . . .
C00R C 0.9503(2) 0.13621(17) 0.78731(10) 0.0250(4) Uani 1 1 d . . . . .
C00S C 0.8310(2) 0.41201(16) 0.59251(10) 0.0260(4) Uani 1 1 d . . . . .
C00T C 0.2984(3) 1.31697(16) 0.18883(11) 0.0288(4) Uani 1 1 d . . . . .
H00A H 0.435050 1.293163 0.169173 0.043 Uiso 1 1 calc R U . . .
H00C H 0.265375 1.409364 0.172214 0.043 Uiso 1 1 calc R U . . .
H00D H 0.201869 1.285000 0.163660 0.043 Uiso 1 1 calc R U . . .
C00U C 0.0748(3) 1.30258(17) 0.31371(11) 0.0315(4) Uani 1 1 d . . . . .
H00E H -0.024075 1.272574 0.288321 0.047 Uiso 1 1 calc R U . . .
H00F H 0.047101 1.395173 0.296325 0.047 Uiso 1 1 calc R U . . .
H00G H 0.065228 1.267243 0.375144 0.047 Uiso 1 1 calc R U . . .
C00V C 1.1061(2) -0.08473(17) 0.80958(12) 0.0312(4) Uani 1 1 d . . . . .
C00W C 0.4410(3) 1.31209(17) 0.32179(12) 0.0343(4) Uani 1 1 d . . . . .
H00H H 0.429311 1.281992 0.383300 0.051 Uiso 1 1 calc R U . . .
H00I H 0.413659 1.404786 0.300840 0.051 Uiso 1 1 calc R U . . .
H00K H 0.577783 1.282678 0.304945 0.051 Uiso 1 1 calc R U . . .
C00X C 0.9229(3) 0.65022(19) 0.05597(12) 0.0371(4) Uani 1 1 d . . . . .
H00N H 1.010715 0.704500 0.065208 0.056 Uiso 1 1 calc R U . . .
H00O H 0.944018 0.646721 -0.001304 0.056 Uiso 1 1 calc R U . . .
H00P H 0.955228 0.564757 0.096569 0.056 Uiso 1 1 calc R U . . .
C00Y C 0.6540(3) 0.83512(18) 0.00078(11) 0.0380(4) Uani 1 1 d . . . . .
H00Q H 0.511083 0.869532 0.004760 0.057 Uiso 1 1 calc R U . . .
H00R H 0.683158 0.827643 -0.055202 0.057 Uiso 1 1 calc R U . . .
H00S H 0.737217 0.891875 0.009930 0.057 Uiso 1 1 calc R U . . .
C00Z C 0.5648(3) 0.6184(2) 0.05395(12) 0.0396(5) Uani 1 1 d . . . . .
H00T H 0.598350 0.533211 0.094747 0.059 Uiso 1 1 calc R U . . .
H00U H 0.585412 0.614494 -0.003232 0.059 Uiso 1 1 calc R U . . .
H00V H 0.423518 0.652566 0.061625 0.059 Uiso 1 1 calc R U . . .

loop_
_atom_site_aniso_label
_atom_site_aniso_U_11
_atom_site_aniso_U_22
_atom_site_aniso_U_33
_atom_site_aniso_U_23
_atom_site_aniso_U_13
_atom_site_aniso_U_12
F001 0.0304(5) 0.0290(5) 0.0298(5) -0.0157(4) 0.0021(4) -0.0013(4)
F002 0.0370(5) 0.0360(6) 0.0225(5) -0.0127(4) 0.0028(4) -0.0059(4)
F003 0.0346(5) 0.0361(6) 0.0223(5) -0.0070(4) 0.0015(4) -0.0043(4)
F004 0.0298(5) 0.0297(6) 0.0403(6) -0.0200(5) 0.0031(4) -0.0006(4)
N005 0.0255(7) 0.0189(7) 0.0195(7) -0.0057(5) -0.0006(5) -0.0013(5)
N006 0.0375(8) 0.0280(8) 0.0290(8) -0.0065(7) -0.0001(6) -0.0040(6)
C007 0.0193(7) 0.0207(8) 0.0221(8) -0.0078(6) -0.0012(6) -0.0028(6)
C008 0.0207(7) 0.0207(8) 0.0205(8) -0.0079(6) -0.0016(6) -0.0017(6)
C009 0.0241(8) 0.0245(8) 0.0238(8) -0.0126(7) -0.0006(6) -0.0016(6)
N00A 0.0367(9) 0.0325(9) 0.0463(10) -0.0009(8) 0.0022(7) -0.0008(7)
C00B 0.0218(7) 0.0197(8) 0.0233(8) -0.0082(6) -0.0008(6) -0.0015(6)
C00C 0.0178(7) 0.0204(8) 0.0226(8) -0.0087(6) 0.0003(6) -0.0030(6)
C00D 0.0227(8) 0.0313(9) 0.0225(8) -0.0104(7) 0.0011(6) -0.0064(6)
C00E 0.0168(7) 0.0210(8) 0.0222(8) -0.0086(6) -0.0007(6) -0.0024(6)
C00F 0.0193(7) 0.0208(8) 0.0236(8) -0.0090(6) -0.0019(6) -0.0006(6)
C00G 0.0211(8) 0.0271(8) 0.0277(9) -0.0134(7) 0.0012(6) -0.0047(6)
C00H 0.0198(7) 0.0216(8) 0.0220(8) -0.0083(6) -0.0005(6) -0.0026(6)
C00I 0.0209(8) 0.0248(8) 0.0243(8) -0.0078(7) 0.0004(6) -0.0048(6)
C00J 0.0245(8) 0.0220(8) 0.0269(8) -0.0112(7) -0.0007(6) -0.0004(6)
C00K 0.0211(7) 0.0229(8) 0.0234(8) -0.0101(7) -0.0002(6) -0.0016(6)
C00L 0.0231(8) 0.0256(8) 0.0192(7) -0.0082(6) 0.0000(6) -0.0026(6)
C00M 0.0243(8) 0.0191(8) 0.0240(8) -0.0066(6) -0.0026(6) -0.0004(6)
C00N 0.0199(8) 0.0269(9) 0.0335(9) -0.0150(7) 0.0004(6) -0.0026(6)
C00O 0.0267(8) 0.0191(8) 0.0248(8) -0.0097(6) -0.0012(6) 0.0014(6)
C00P 0.0329(9) 0.0243(8) 0.0226(8) -0.0111(7) 0.0004(6) -0.0004(7)
C00Q 0.0192(8) 0.0252(8) 0.0303(9) -0.0077(7) -0.0006(6) -0.0044(6)
C00R 0.0219(8) 0.0307(9) 0.0215(8) -0.0065(7) 0.0009(6) -0.0064(6)
C00S 0.0259(8) 0.0275(9) 0.0262(8) -0.0105(7) 0.0014(6) -0.0061(7)
C00T 0.0363(9) 0.0199(8) 0.0276(9) -0.0081(7) 0.0012(7) 0.0022(6)
C00U 0.0333(9) 0.0277(9) 0.0298(9) -0.0107(7) -0.0004(7) 0.0073(7)
C00V 0.0254(8) 0.0301(10) 0.0357(10) -0.0081(8) 0.0016(7) -0.0040(7)
C00W 0.0413(10) 0.0216(9) 0.0419(10) -0.0127(8) -0.0098(8) -0.0017(7)
C00X 0.0375(10) 0.0414(11) 0.0305(9) -0.0159(8) 0.0036(8) 0.0047(8)
C00Y 0.0592(12) 0.0299(10) 0.0214(9) -0.0103(8) 0.0001(8) 0.0052(8)
C00Z 0.0515(11) 0.0452(12) 0.0302(9) -0.0195(9) -0.0008(8) -0.0151(9)

loop_
_atom_type_symbol
_atom_type_description
_atom_type_scat_dispersion_real
_atom_type_scat_dispersion_imag
_atom_type_scat_source
C C 0.0181 0.0091 'International Tables Vol C Tables 4.2.6.8 and 6.1.1.4'
H H 0.0000 0.0000 'International Tables Vol C Tables 4.2.6.8 and 6.1.1.4'
F F 0.0727 0.0534 'International Tables Vol C Tables 4.2.6.8 and 6.1.1.4'
N N 0.0311 0.0180 'International Tables Vol C Tables 4.2.6.8 and 6.1.1.4'

loop_
_geom_angle_atom_site_label_1
_geom_angle_atom_site_label_2
_geom_angle_atom_site_label_3
_geom_angle
_geom_angle_site_symmetry_1
_geom_angle_site_symmetry_3
_geom_angle_publ_flag
C007 N005 H005 125.9 . . ?
C00H N005 H005 125.9 . . ?
C00H N005 C007 108.25(13) . . ?
N005 C007 C00E 109.31(13) . . ?
N005 C007 C00L 129.76(15) . . ?
C00L C007 C00E 120.91(15) . . ?
C00E C008 H008 120.0 . . ?
C00F C008 H008 120.0 . . ?
C00F C008 C00E 120.05(14) . . ?
C00F C009 H009 118.5 . . ?
C00L C009 H009 118.5 . . ?
C00L C009 C00F 123.00(14) . . ?
C00C C00B H00B 120.0 . . ?
C00K C00B H00B 120.0 . . ?
C00K C00B C00C 119.93(15) . . ?
C00B C00C C00E 133.29(14) . . ?
C00B C00C C00H 120.12(14) . . ?
C00H C00C C00E 106.59(13) . . ?
F002 C00D C00I 119.44(15) . . ?
F002 C00D C00N 119.76(14) . . ?
C00N C00D C00I 120.79(15) . . ?
C007 C00E C00C 106.41(13) . . ?
C008 C00E C007 120.05(14) . . ?
C008 C00E C00C 133.52(14) . . ?
C008 C00F C009 118.13(14) . . ?
C008 C00F C00O 122.58(14) . . ?
C009 C00F C00O 119.19(13) . . ?
F001 C00G C00I 119.51(15) . . ?
F001 C00G C00R 120.00(14) . . ?
C00R C00G C00I 120.49(15) . . ?
N005 C00H C00C 109.43(13) . . ?
N005 C00H C00M 129.47(15) . . ?
C00M C00H C00C 121.08(14) . . ?
C00D C00I C00S 119.91(14) . . ?
C00G C00I C00D 118.73(15) . . ?
C00G C00I C00S 121.30(14) . . ?
C00K C00J H00J 118.3 . . ?
C00M C00J H00J 118.3 . . ?
C00M C00J C00K 123.41(14) . . ?
C00B C00K C00J 118.06(14) . . ?
C00B C00K C00P 122.78(14) . . ?
C00J C00K C00P 119.13(14) . . ?
C007 C00L H00L 121.1 . . ?
C009 C00L C007 117.73(15) . . ?
C009 C00L H00L 121.1 . . ?
C00H C00M H00M 121.3 . . ?
C00J C00M C00H 117.39(14) . . ?
C00J C00M H00M 121.3 . . ?
F004 C00N C00D 119.87(15) . . ?
F004 C00N C00Q 119.76(15) . . ?
C00D C00N C00Q 120.37(15) . . ?
C00F C00O C00W 107.98(13) . . ?
C00T C00O C00F 112.64(12) . . ?
C00T C00O C00U 108.32(13) . . ?
C00T C00O C00W 108.01(14) . . ?
C00U C00O C00F 110.69(13) . . ?
C00U C00O C00W 109.11(13) . . ?
C00K C00P C00X 109.76(14) . . ?
C00K C00P C00Z 108.85(14) . . ?
C00Y C00P C00K 112.28(13) . . ?
C00Y C00P C00X 108.00(15) . . ?
C00Y C00P C00Z 108.66(15) . . ?
C00Z C00P C00X 109.24(15) . . ?
C00N C00Q C00R 118.83(15) . . ?
C00N C00Q C00V 120.68(15) . . ?
C00R C00Q C00V 120.49(15) . . ?
F003 C00R C00G 119.79(15) . . ?
F003 C00R C00Q 119.43(15) . . ?
C00G C00R C00Q 120.78(15) . . ?
N006 C00S C00I 178.24(18) . . ?
C00O C00T H00A 109.5 . . ?
C00O C00T H00C 109.5 . . ?
C00O C00T H00D 109.5 . . ?
H00A C00T H00C 109.5 . . ?
H00A C00T H00D 109.5 . . ?
H00C C00T H00D 109.5 . . ?
C00O C00U H00E 109.5 . . ?
C00O C00U H00F 109.5 . . ?
C00O C00U H00G 109.5 . . ?
H00E C00U H00F 109.5 . . ?
H00E C00U H00G 109.5 . . ?
H00F C00U H00G 109.5 . . ?
N00A C00V C00Q 179.7(2) . . ?
C00O C00W H00H 109.5 . . ?
C00O C00W H00I 109.5 . . ?
C00O C00W H00K 109.5 . . ?
H00H C00W H00I 109.5 . . ?
H00H C00W H00K 109.5 . . ?
H00I C00W H00K 109.5 . . ?
C00P C00X H00N 109.5 . . ?
C00P C00X H00O 109.5 . . ?
C00P C00X H00P 109.5 . . ?
H00N C00X H00O 109.5 . . ?
H00N C00X H00P 109.5 . . ?
H00O C00X H00P 109.5 . . ?
C00P C00Y H00Q 109.5 . . ?
C00P C00Y H00R 109.5 . . ?
C00P C00Y H00S 109.5 . . ?
H00Q C00Y H00R 109.5 . . ?
H00Q C00Y H00S 109.5 . . ?
H00R C00Y H00S 109.5 . . ?
C00P C00Z H00T 109.5 . . ?
C00P C00Z H00U 109.5 . . ?
C00P C00Z H00V 109.5 . . ?
H00T C00Z H00U 109.5 . . ?
H00T C00Z H00V 109.5 . . ?
H00U C00Z H00V 109.5 . . ?

loop_
_geom_bond_atom_site_label_1
_geom_bond_atom_site_label_2
_geom_bond_distance
_geom_bond_site_symmetry_2
_geom_bond_publ_flag
F001 C00G 1.3352(19) . ?
F002 C00D 1.3360(18) . ?
F003 C00R 1.3383(18) . ?
F004 C00N 1.3351(19) . ?
N005 H005 0.8800 . ?
N005 C007 1.390(2) . ?
N005 C00H 1.388(2) . ?
N006 C00S 1.145(2) . ?
C007 C00E 1.407(2) . ?
C007 C00L 1.394(2) . ?
C008 H008 0.9500 . ?
C008 C00E 1.400(2) . ?
C008 C00F 1.391(2) . ?
C009 H009 0.9500 . ?
C009 C00F 1.415(2) . ?
C009 C00L 1.381(2) . ?
N00A C00V 1.148(2) . ?
C00B H00B 0.9500 . ?
C00B C00C 1.402(2) . ?
C00B C00K 1.397(2) . ?
C00C C00E 1.453(2) . ?
C00C C00H 1.404(2) . ?
C00D C00I 1.395(2) . ?
C00D C00N 1.374(2) . ?
C00F C00O 1.535(2) . ?
C00G C00I 1.390(2) . ?
C00G C00R 1.373(2) . ?
C00H C00M 1.400(2) . ?
C00I C00S 1.438(2) . ?
C00J H00J 0.9500 . ?
C00J C00K 1.411(2) . ?
C00J C00M 1.381(2) . ?
C00K C00P 1.534(2) . ?
C00L H00L 0.9500 . ?
C00M H00M 0.9500 . ?
C00N C00Q 1.391(2) . ?
C00O C00T 1.527(2) . ?
C00O C00U 1.533(2) . ?
C00O C00W 1.539(2) . ?
C00P C00X 1.536(2) . ?
C00P C00Y 1.529(2) . ?
C00P C00Z 1.536(2) . ?
C00Q C00R 1.393(2) . ?
C00Q C00V 1.439(2) . ?
C00T H00A 0.9800 . ?
C00T H00C 0.9800 . ?
C00T H00D 0.9800 . ?
C00U H00E 0.9800 . ?
C00U H00F 0.9800 . ?
C00U H00G 0.9800 . ?
C00W H00H 0.9800 . ?
C00W H00I 0.9800 . ?
C00W H00K 0.9800 . ?
C00X H00N 0.9800 . ?
C00X H00O 0.9800 . ?
C00X H00P 0.9800 . ?
C00Y H00Q 0.9800 . ?
C00Y H00R 0.9800 . ?
C00Y H00S 0.9800 . ?
C00Z H00T 0.9800 . ?
C00Z H00U 0.9800 . ?
C00Z H00V 0.9800 . ?

loop_
_geom_torsion_atom_site_label_1
_geom_torsion_atom_site_label_2
_geom_torsion_atom_site_label_3
_geom_torsion_atom_site_label_4
_geom_torsion
_geom_torsion_site_symmetry_1
_geom_torsion_site_symmetry_2
_geom_torsion_site_symmetry_3
_geom_torsion_site_symmetry_4
_geom_torsion_publ_flag
F001 C00G C00I C00D 179.88(13) . . . . ?
F001 C00G C00I C00S -2.9(2) . . . . ?
F001 C00G C00R F003 0.7(2) . . . . ?
F001 C00G C00R C00Q -179.92(13) . . . . ?
F002 C00D C00I C00G -179.92(13) . . . . ?
F002 C00D C00I C00S 2.9(2) . . . . ?
F002 C00D C00N F004 0.1(2) . . . . ?
F002 C00D C00N C00Q -179.42(13) . . . . ?
F004 C00N C00Q C00R 179.89(13) . . . . ?
F004 C00N C00Q C00V 0.5(2) . . . . ?
N005 C007 C00E C008 -178.01(12) . . . . ?
N005 C007 C00E C00C 0.57(16) . . . . ?
N005 C007 C00L C009 178.99(14) . . . . ?
N005 C00H C00M C00J 177.41(14) . . . . ?
C007 N005 C00H C00C -0.86(16) . . . . ?
C007 N005 C00H C00M -179.36(15) . . . . ?
C008 C00F C00O C00T 6.0(2) . . . . ?
C008 C00F C00O C00U 127.41(15) . . . . ?
C008 C00F C00O C00W -113.22(16) . . . . ?
C009 C00F C00O C00T -177.60(14) . . . . ?
C009 C00F C00O C00U -56.16(18) . . . . ?
C009 C00F C00O C00W 63.21(18) . . . . ?
C00B C00C C00E C007 177.86(16) . . . . ?
C00B C00C C00E C008 -3.8(3) . . . . ?
C00B C00C C00H N005 -177.90(13) . . . . ?
C00B C00C C00H C00M 0.7(2) . . . . ?
C00B C00K C00P C00X 124.00(17) . . . . ?
C00B C00K C00P C00Y 3.9(2) . . . . ?
C00B C00K C00P C00Z -116.49(17) . . . . ?
C00C C00B C00K C00J -0.6(2) . . . . ?
C00C C00B C00K C00P 177.65(14) . . . . ?
C00C C00H C00M C00J -0.9(2) . . . . ?
C00D C00N C00Q C00R -0.6(2) . . . . ?
C00D C00N C00Q C00V -179.97(14) . . . . ?
C00E C007 C00L C009 -2.7(2) . . . . ?
C00E C008 C00F C009 -2.3(2) . . . . ?
C00E C008 C00F C00O 174.12(13) . . . . ?
C00E C00C C00H N005 1.19(16) . . . . ?
C00E C00C C00H C00M 179.84(13) . . . . ?
C00F C008 C00E C007 -0.7(2) . . . . ?
C00F C008 C00E C00C -178.86(15) . . . . ?
C00F C009 C00L C007 -0.5(2) . . . . ?
C00H N005 C007 C00E 0.16(17) . . . . ?
C00H N005 C007 C00L 178.59(15) . . . . ?
C00H C00C C00E C007 -1.06(16) . . . . ?
C00H C00C C00E C008 177.24(15) . . . . ?
C00I C00D C00N F004 -179.94(13) . . . . ?
C00I C00D C00N C00Q 0.5(2) . . . . ?
C00I C00G C00R F003 -178.64(13) . . . . ?
C00I C00G C00R C00Q 0.7(2) . . . . ?
C00J C00K C00P C00X -57.7(2) . . . . ?
C00J C00K C00P C00Y -177.89(15) . . . . ?
C00J C00K C00P C00Z 61.77(19) . . . . ?
C00K C00B C00C C00E -178.74(14) . . . . ?
C00K C00B C00C C00H 0.1(2) . . . . ?
C00K C00J C00M C00H 0.4(2) . . . . ?
C00L C007 C00E C008 3.4(2) . . . . ?
C00L C007 C00E C00C -178.03(13) . . . . ?
C00L C009 C00F C008 3.0(2) . . . . ?
C00L C009 C00F C00O -173.55(14) . . . . ?
C00M C00J C00K C00B 0.4(2) . . . . ?
C00M C00J C00K C00P -177.92(14) . . . . ?
C00N C00D C00I C00G 0.1(2) . . . . ?
C00N C00D C00I C00S -177.09(14) . . . . ?
C00N C00Q C00R F003 179.31(13) . . . . ?
C00N C00Q C00R C00G 0.0(2) . . . . ?
C00R C00G C00I C00D -0.8(2) . . . . ?
C00R C00G C00I C00S 176.43(14) . . . . ?
C00V C00Q C00R F003 -1.3(2) . . . . ?
C00V C00Q C00R C00G 179.35(14) . . . . ?
